data_4312917
loop_
_publ_author_name
'Elisabetta Berti'
'Andrea Caneschi'
'Carole Daiguebonne'
'Paolo Dapporto'
'Mauro Formica'
'Vieri Fusi'
'Luca Giorgi'
'Annalisa Guerri'
'Mauro Micheloni'
'Paola Paoli'
'Roberto Pontellini'
'Patrizia Rossi'

_publ_contact_author 'Fusi Vieri'
_publ_contact_author_address
;
   Institute of Chemical Science
   University of Urbino
   P.zza Rinascimento, 6
   61029 Urbino, ITALY
;
_publ_contact_author_email vieri@chim.uniurb.it
_publ_section_title
;
 Ni(II), Cu(II), and Zn(II) Dinuclear Metal Complexes with an Aza-Phenolic
 Ligand: Crystal Structures, Magnetic Properties, and Solution Studies
;
_journal_name_full 'Inorganic Chemistry'
_journal_page_first 348
_journal_page_last 357
_journal_paper_doi 10.1021/ic0204070
_journal_volume 42
_journal_year 2003
_chemical_formula_moiety '(Ni 2+)2, (C11 H18 N3 O1 1-)2, (Cl O4 1-)2, (H2 O)'
_chemical_formula_sum 'C22 H38 Cl2 N6 Ni2 O11'
_chemical_formula_weight 750.90
_chemical_name_systematic
;
  ?
;
_space_group_IT_number 29
_symmetry_cell_setting orthorhombic
_symmetry_space_group_name_Hall 'P -2ac 2a'
_symmetry_space_group_name_H-M 'P 21 c a'
_atom_sites_solution_hydrogens geom
_atom_sites_solution_primary direct
_atom_sites_solution_secondary difmap
_audit_creation_method SHELXL-97
_cell_angle_alpha 90.00
_cell_angle_beta 90.00
_cell_angle_gamma 90.00
_cell_formula_units_Z 4
_cell_length_a 15.242(2)
_cell_length_b 10.593(2)
_cell_length_c 19.072(4)
_cell_measurement_temperature 293(2)
_cell_volume 3079.3(10)
_computing_cell_refinement 'Siemens P4'
_computing_data_collection 'Siemens P4'
_computing_data_reduction 'Siemens P4'
_computing_molecular_graphics 'ORTEP-3 (Farruggia, 1997)'
_computing_publication_material 'PARST97 (Nardelli, 1997)'
_computing_structure_refinement 'SHELXL-97 (Sheldrick, 1997)'
_computing_structure_solution 'SIR97 (Altomare,1994)'
_diffrn_ambient_temperature 293(2)
_diffrn_measured_fraction_theta_full 1.000
_diffrn_measured_fraction_theta_max 1.000
_diffrn_measurement_device_type 'Siemens P4'
_diffrn_measurement_method \q/2\q
_diffrn_radiation_monochromator graphite
_diffrn_radiation_source 'X-ray tube'
_diffrn_radiation_type CuK\a
_diffrn_radiation_wavelength 1.54180
_diffrn_reflns_av_R_equivalents 0.0000
_diffrn_reflns_av_sigmaI/netI 0.0463
_diffrn_reflns_limit_h_max 1
_diffrn_reflns_limit_h_min -17
_diffrn_reflns_limit_k_max 12
_diffrn_reflns_limit_k_min 0
_diffrn_reflns_limit_l_max 22
_diffrn_reflns_limit_l_min 0
_diffrn_reflns_number 2891
_diffrn_reflns_theta_full 64.17
_diffrn_reflns_theta_max 64.17
_diffrn_reflns_theta_min 4.17
_diffrn_standards_interval_time 60
_diffrn_standards_number 3
_exptl_absorpt_coefficient_mu 3.687
_exptl_absorpt_correction_type 'REFDELF (WALKER and STUART, 1983)'
_exptl_crystal_colour greenblue
_exptl_crystal_density_diffrn 1.620
_exptl_crystal_density_method 'not measured'
_exptl_crystal_F_000 1560
_exptl_crystal_size_max 0.5
_exptl_crystal_size_mid 0.3
_exptl_crystal_size_min 0.3
_refine_diff_density_max 0.378
_refine_diff_density_min -0.253
_refine_diff_density_rms 0.058
_refine_ls_abs_structure_details 'Flack H D (1983), Acta Cryst. A39, 876-881'
_refine_ls_abs_structure_Flack -0.01(3)
_refine_ls_extinction_coef 0.00003(8)
_refine_ls_extinction_expression Fc^*^=kFc[1+0.001xFc^2^\l^3^/sin(2\q)]^-1/4^
_refine_ls_extinction_method SHELXL
_refine_ls_goodness_of_fit_ref 0.1097
_refine_ls_hydrogen_treatment noref
_refine_ls_matrix_type full
_refine_ls_number_parameters 399
_refine_ls_number_reflns 2891
_refine_ls_number_restraints 1
_refine_ls_restrained_S_all 0.1097
_refine_ls_R_factor_all 0.0439
_refine_ls_R_factor_gt 0.0402
_refine_ls_shift/su_max 0.020
_refine_ls_shift/su_mean 0.002
_refine_ls_structure_factor_coef Fsqd
_refine_ls_weighting_details 'calc w=1/[\s^2^(Fo^2^)+(0.0732P)^2^+2.4757P] where P=(Fo^2^+2Fc^2^)/3'
_refine_ls_weighting_scheme calc
_refine_ls_wR_factor_gt 0.1083
_refine_ls_wR_factor_ref 0.1134
_reflns_number_gt 2690
_reflns_number_total 2891
_reflns_threshold_expression >2sigma(I)
_cod_data_source_file ic0204070_1.cif
_cod_data_source_block 1
_cod_original_sg_symbol_H-M 'P c 21 b'
_cod_database_code 4312917

loop_
_symmetry_equiv_pos_as_xyz
'x, y, z'
'x+1/2, -y, -z'
'x, -y, z+1/2'
'x+1/2, y, -z+1/2'

loop_
_atom_site_label
_atom_site_type_symbol
_atom_site_fract_x
_atom_site_fract_y
_atom_site_fract_z
_atom_site_U_iso_or_equiv
_atom_site_adp_type
_atom_site_occupancy
_atom_site_symmetry_multiplicity
_atom_site_calc_flag
_atom_site_refinement_flags
_atom_site_disorder_assembly
_atom_site_disorder_group
Cl1 Cl 0.39520(11) 0.49733(14) 0.32865(8) 0.0554(4) Uani 1 1 d . . .
O3 O 0.3313(4) 0.5618(8) 0.2884(3) 0.105(2) Uani 1 1 d . . .
O4 O 0.4717(5) 0.5671(7) 0.3287(5) 0.127(3) Uani 1 1 d . . .
O5 O 0.4117(7) 0.3764(6) 0.3008(5) 0.145(4) Uani 1 1 d . . .
O6 O 0.3616(6) 0.4772(9) 0.3969(3) 0.119(3) Uani 1 1 d . . .
Cl2 Cl 0.00113(11) 1.03698(14) 0.42639(8) 0.0562(4) Uani 1 1 d . . .
O7 O 0.0761(5) 0.9588(7) 0.4222(4) 0.111(2) Uani 1 1 d . . .
O8 O 0.0226(7) 1.1637(6) 0.4180(5) 0.143(3) Uani 1 1 d . . .
O9 O -0.0378(6) 1.0220(8) 0.4929(4) 0.116(2) Uani 1 1 d . . .
O10 O -0.0559(9) 1.0004(12) 0.3759(6) 0.194(6) Uani 1 1 d . . .
Ni1 Ni 0.10828(6) 0.69709(8) 0.38447(4) 0.0407(2) Uani 1 1 d . . .
Ni2 Ni 0.25186(7) 0.89672(9) 0.38855(5) 0.0455(3) Uani 1 1 d . C .
O1 O 0.2018(3) 0.7601(4) 0.44820(18) 0.0484(9) Uani 1 1 d . . .
O2 O 0.1821(3) 0.8004(4) 0.31943(17) 0.0487(9) Uani 1 1 d . . .
N1 N 0.0303(3) 0.6288(4) 0.4655(2) 0.0416(10) Uani 1 1 d . . .
N2 N 0.1497(4) 0.5161(5) 0.3755(3) 0.0629(15) Uani 1 1 d . . .
H2A H 0.1175 0.4747 0.3433 0.104(5) Uiso 1 1 calc R . .
H2B H 0.2064 0.5137 0.3624 0.104(5) Uiso 1 1 calc R . .
N3 N -0.0075(4) 0.7013(6) 0.3285(2) 0.0572(13) Uani 1 1 d . . .
H3A H -0.0259 0.7816 0.3235 0.104(5) Uiso 1 1 calc R . .
H3B H 0.0009 0.6683 0.2856 0.104(5) Uiso 1 1 calc R . .
N4 N 0.2651(5) 1.0484(5) 0.3195(3) 0.0664(17) Uani 1 1 d . C .
N5 N 0.2764(4) 1.0262(5) 0.4654(3) 0.0619(14) Uani 1 1 d . . .
H5A H 0.2292 1.0349 0.4933 0.104(5) Uiso 1 1 calc R . .
H5B H 0.3221 1.0011 0.4919 0.104(5) Uiso 1 1 calc R . .
N6 N 0.3772(5) 0.8513(6) 0.3593(4) 0.0750(17) Uani 1 1 d . . .
H6A H 0.4169 0.8859 0.3884 0.104(5) Uiso 1 1 calc R A 1
H6B H 0.3851 0.7671 0.3581 0.104(5) Uiso 1 1 calc R A 1
C1 C 0.2147(4) 0.7261(5) 0.5168(3) 0.0437(12) Uani 1 1 d . . .
C2 C 0.2989(4) 0.7250(6) 0.5437(3) 0.0530(14) Uani 1 1 d . . .
H2 H 0.3462 0.7507 0.5164 0.104(5) Uiso 1 1 calc R . .
C3 C 0.3118(5) 0.6847(6) 0.6129(3) 0.0639(18) Uani 1 1 d . . .
H3 H 0.3680 0.6866 0.6320 0.104(5) Uiso 1 1 calc R . .
C4 C 0.2434(6) 0.6425(7) 0.6530(3) 0.0675(18) Uani 1 1 d . . .
H4 H 0.2531 0.6123 0.6982 0.104(5) Uiso 1 1 calc R . .
C5 C 0.1602(5) 0.6455(7) 0.6256(3) 0.0571(16) Uani 1 1 d . . .
H5 H 0.1135 0.6192 0.6533 0.104(5) Uiso 1 1 calc R . .
C6 C 0.1435(4) 0.6868(5) 0.5571(3) 0.0452(12) Uani 1 1 d . . .
C7 C 0.0500(4) 0.6994(6) 0.5317(3) 0.0485(13) Uani 1 1 d . . .
H7A H 0.0110 0.6695 0.5683 0.104(5) Uiso 1 1 calc R . .
H7B H 0.0374 0.7881 0.5241 0.104(5) Uiso 1 1 calc R . .
C8 C 0.0492(5) 0.4903(6) 0.4726(3) 0.0532(15) Uani 1 1 d . . .
H8A H 0.0449 0.4664 0.5216 0.104(5) Uiso 1 1 calc R . .
H8B H 0.0055 0.4428 0.4467 0.104(5) Uiso 1 1 calc R . .
C9 C 0.1384(5) 0.4576(6) 0.4457(4) 0.0600(16) Uani 1 1 d . . .
H9A H 0.1830 0.4889 0.4776 0.104(5) Uiso 1 1 calc R . .
H9B H 0.1446 0.3666 0.4423 0.104(5) Uiso 1 1 calc R . .
C10 C -0.0612(4) 0.6526(7) 0.4447(3) 0.0550(15) Uani 1 1 d . . .
H10A H -0.0764 0.7396 0.4550 0.104(5) Uiso 1 1 calc R . .
H10B H -0.1000 0.5984 0.4715 0.104(5) Uiso 1 1 calc R . .
C11 C -0.0737(5) 0.6273(7) 0.3670(4) 0.0632(17) Uani 1 1 d . . .
H11A H -0.0663 0.5380 0.3572 0.104(5) Uiso 1 1 calc R . .
H11B H -0.1322 0.6521 0.3525 0.104(5) Uiso 1 1 calc R . .
C12 C 0.1726(5) 0.8219(7) 0.2504(3) 0.0576(16) Uani 1 1 d . . .
C13 C 0.1569(6) 0.7174(9) 0.2063(3) 0.084(3) Uani 1 1 d . . .
H13 H 0.1549 0.6365 0.2251 0.104(5) Uiso 1 1 calc R . .
C14 C 0.1445(9) 0.7347(14) 0.1359(4) 0.133(6) Uani 1 1 d . . .
H14 H 0.1350 0.6657 0.1068 0.104(5) Uiso 1 1 calc R . .
C15 C 0.1462(10) 0.8546(17) 0.1086(5) 0.140(6) Uani 1 1 d . . .
H15 H 0.1344 0.8660 0.0612 0.104(5) Uiso 1 1 calc R . .
C16 C 0.1647(8) 0.9579(12) 0.1493(5) 0.115(4) Uani 1 1 d . . .
H16 H 0.1677 1.0380 0.1295 0.104(5) Uiso 1 1 calc R . .
C17 C 0.1795(6) 0.9401(8) 0.2232(4) 0.073(2) Uani 1 1 d . . .
C18 C 0.1907(7) 1.0521(8) 0.2678(5) 0.083(3) Uani 1 1 d . . .
H18A H 0.1367 1.0653 0.2936 0.104(5) Uiso 1 1 calc R . .
H18B H 0.1991 1.1248 0.2376 0.104(5) Uiso 1 1 calc R . .
C19 C 0.2616(9) 1.1613(7) 0.3637(5) 0.096(3) Uani 1 1 d . . .
H19A H 0.2928 1.2289 0.3401 0.104(5) Uiso 1 1 calc R . .
H19B H 0.2008 1.1872 0.3682 0.104(5) Uiso 1 1 calc R . .
C20 C 0.2968(8) 1.1469(7) 0.4306(5) 0.096(3) Uani 1 1 d . . .
H20A H 0.2755 1.2152 0.4599 0.104(5) Uiso 1 1 calc R . .
H20B H 0.3601 1.1553 0.4274 0.104(5) Uiso 1 1 calc R . .
C21 C 0.3507(6) 1.0331(8) 0.2832(5) 0.083(3) Uani 1 1 d . . .
H21A H 0.3440 1.0570 0.2344 0.104(5) Uiso 1 1 calc R B 1
H21B H 0.3933 1.0896 0.3043 0.104(5) Uiso 1 1 calc R B 1
C22 C 0.3828(12) 0.9082(17) 0.2868(10) 0.080(5) Uani 0.50 1 d P C 1
C22 C 0.4233(15) 0.947(2) 0.3221(12) 0.093(6) Uani 0.50 1 d P C 2
O11 O 0.5441(6) 0.3271(7) 0.2017(3) 0.108(2) Uani 1 1 d . . .

loop_
_atom_site_aniso_label
_atom_site_aniso_U_11
_atom_site_aniso_U_22
_atom_site_aniso_U_33
_atom_site_aniso_U_23
_atom_site_aniso_U_13
_atom_site_aniso_U_12
Cl1 0.0495(8) 0.0538(7) 0.0629(8) 0.0009(6) -0.0053(7) 0.0035(7)
O3 0.081(4) 0.149(6) 0.084(4) 0.022(4) -0.018(3) 0.048(4)
O4 0.078(4) 0.095(4) 0.209(9) 0.021(5) -0.018(5) -0.040(4)
O5 0.139(8) 0.075(4) 0.221(9) -0.043(5) 0.049(8) -0.009(5)
O6 0.112(6) 0.170(8) 0.074(3) 0.038(4) 0.015(4) 0.024(6)
Cl2 0.0493(8) 0.0543(7) 0.0651(8) 0.0041(6) 0.0016(7) 0.0105(7)
O7 0.084(4) 0.114(5) 0.135(5) 0.024(4) 0.033(4) 0.055(4)
O8 0.144(8) 0.060(3) 0.224(8) 0.032(5) 0.034(8) 0.003(4)
O9 0.102(5) 0.135(6) 0.111(5) 0.017(4) 0.045(4) 0.023(5)
O10 0.197(12) 0.215(11) 0.169(8) -0.084(8) -0.126(9) 0.073(9)
Ni1 0.0404(5) 0.0393(4) 0.0425(4) 0.0012(4) 0.0010(4) -0.0081(4)
Ni2 0.0486(5) 0.0403(5) 0.0475(5) -0.0031(4) 0.0049(4) -0.0137(4)
O1 0.051(2) 0.049(2) 0.0455(18) 0.0097(17) -0.0062(18) -0.0106(18)
O2 0.063(2) 0.0467(18) 0.0365(16) -0.0008(17) 0.0081(19) -0.0143(19)
N1 0.038(2) 0.040(2) 0.047(2) 0.0084(19) 0.000(2) -0.0017(19)
N2 0.050(3) 0.056(3) 0.082(4) -0.010(3) 0.017(3) -0.006(3)
N3 0.052(3) 0.073(3) 0.046(3) 0.005(2) -0.007(2) -0.013(3)
N4 0.085(5) 0.042(2) 0.072(3) -0.002(2) 0.025(3) -0.017(3)
N5 0.054(3) 0.061(3) 0.071(3) -0.015(3) 0.001(3) -0.006(3)
N6 0.062(4) 0.064(3) 0.099(4) -0.015(4) 0.019(4) -0.002(3)
C1 0.049(3) 0.040(3) 0.043(3) 0.002(2) -0.002(2) -0.001(2)
C2 0.047(3) 0.054(3) 0.058(3) -0.001(3) -0.008(3) -0.004(3)
C3 0.062(4) 0.058(4) 0.072(4) 0.003(3) -0.024(4) 0.009(3)
C4 0.080(5) 0.067(4) 0.055(3) 0.010(3) -0.020(4) 0.004(4)
C5 0.071(5) 0.061(4) 0.040(3) 0.004(3) -0.001(3) -0.008(3)
C6 0.049(3) 0.046(3) 0.041(3) 0.000(2) 0.000(2) -0.003(3)
C7 0.042(3) 0.057(3) 0.046(3) -0.002(3) 0.004(3) 0.003(3)
C8 0.056(4) 0.037(3) 0.066(4) 0.008(3) 0.003(3) -0.007(3)
C9 0.057(4) 0.039(3) 0.084(4) 0.008(3) 0.006(4) 0.008(3)
C10 0.036(3) 0.074(4) 0.055(3) 0.007(3) -0.003(3) 0.000(3)
C11 0.045(3) 0.079(5) 0.066(4) 0.004(3) -0.009(3) -0.014(3)
C12 0.049(3) 0.081(4) 0.043(3) 0.001(3) 0.005(3) -0.015(3)
C13 0.094(7) 0.111(6) 0.047(3) -0.025(4) 0.015(4) -0.058(6)
C14 0.162(11) 0.187(12) 0.051(4) -0.013(6) 0.014(6) -0.121(10)
C15 0.133(11) 0.232(16) 0.056(5) 0.021(7) -0.026(6) -0.087(12)
C16 0.126(10) 0.140(9) 0.080(6) 0.048(6) -0.005(6) -0.059(8)
C17 0.076(5) 0.091(5) 0.052(3) 0.022(4) -0.004(4) -0.035(4)
C18 0.084(6) 0.077(5) 0.089(5) 0.040(4) 0.014(5) 0.007(5)
C19 0.152(10) 0.045(3) 0.092(5) -0.015(4) 0.027(7) -0.019(5)
C20 0.140(9) 0.043(4) 0.105(6) -0.023(4) -0.036(6) 0.009(5)
C21 0.071(5) 0.097(6) 0.082(5) 0.000(4) 0.024(4) -0.031(5)
C22 0.059(10) 0.084(11) 0.096(12) -0.035(9) 0.047(9) -0.014(8)
C22 0.078(12) 0.097(13) 0.106(14) -0.005(12) 0.032(11) -0.023(11)
O11 0.115(6) 0.104(5) 0.106(4) -0.003(4) 0.019(4) -0.014(4)

loop_
_atom_type_symbol
_atom_type_description
_atom_type_scat_dispersion_real
_atom_type_scat_dispersion_imag
_atom_type_scat_source
C C 0.0181 0.0091 'International Tables Vol C Tables 4.2.6.8 and 6.1.1.4'
H H 0.0000 0.0000 'International Tables Vol C Tables 4.2.6.8 and 6.1.1.4'
N N 0.0311 0.0180 'International Tables Vol C Tables 4.2.6.8 and 6.1.1.4'
O O 0.0492 0.0322 'International Tables Vol C Tables 4.2.6.8 and 6.1.1.4'
Cl Cl 0.3639 0.7018 'International Tables Vol C Tables 4.2.6.8 and 6.1.1.4'
Ni Ni -3.0029 0.5091 'International Tables Vol C Tables 4.2.6.8 and 6.1.1.4'

loop_
_geom_angle_atom_site_label_1
_geom_angle_atom_site_label_2
_geom_angle_atom_site_label_3
_geom_angle
_geom_angle_site_symmetry_1
_geom_angle_site_symmetry_3
_geom_angle_publ_flag
O4 Cl1 O5 109.6(6) . . ?
O4 Cl1 O6 112.7(6) . . ?
O5 Cl1 O6 105.9(6) . . ?
O4 Cl1 O3 108.9(5) . . ?
O5 Cl1 O3 110.9(6) . . ?
O6 Cl1 O3 108.8(4) . . ?
O10 Cl2 O8 110.2(7) . . ?
O10 Cl2 O9 109.7(8) . . ?
O8 Cl2 O9 108.2(5) . . ?
O10 Cl2 O7 108.1(6) . . ?
O8 Cl2 O7 111.6(6) . . ?
O9 Cl2 O7 108.9(5) . . ?
O1 Ni1 O2 78.01(16) . . ?
O1 Ni1 N2 98.4(2) . . ?
O2 Ni1 N2 106.8(2) . . ?
O1 Ni1 N3 157.2(2) . . ?
O2 Ni1 N3 98.5(2) . . ?
N2 Ni1 N3 104.1(3) . . ?
O1 Ni1 N1 94.11(17) . . ?
O2 Ni1 N1 166.55(18) . . ?
N2 Ni1 N1 84.9(2) . . ?
N3 Ni1 N1 84.46(19) . . ?
O2 Ni2 O1 78.45(16) . . ?
O2 Ni2 N5 157.5(2) . . ?
O1 Ni2 N5 98.5(2) . . ?
O2 Ni2 N6 101.4(2) . . ?
O1 Ni2 N6 110.0(2) . . ?
N5 Ni2 N6 100.5(3) . . ?
O2 Ni2 N4 91.7(2) . . ?
O1 Ni2 N4 163.0(2) . . ?
N5 Ni2 N4 85.3(2) . . ?
N6 Ni2 N4 85.3(3) . . ?
C1 O1 Ni1 126.7(4) . . ?
C1 O1 Ni2 132.9(4) . . ?
Ni1 O1 Ni2 99.75(16) . . ?
C12 O2 Ni2 128.6(4) . . ?
C12 O2 Ni1 129.7(4) . . ?
Ni2 O2 Ni1 99.86(15) . . ?
C10 N1 C7 109.4(5) . . ?
C10 N1 C8 111.9(5) . . ?
C7 N1 C8 112.0(4) . . ?
C10 N1 Ni1 106.3(3) . . ?
C7 N1 Ni1 109.8(3) . . ?
C8 N1 Ni1 107.3(4) . . ?
C9 N2 Ni1 106.4(4) . . ?
C9 N2 H2A 110.4 . . ?
Ni1 N2 H2A 110.4 . . ?
C9 N2 H2B 110.4 . . ?
Ni1 N2 H2B 110.4 . . ?
H2A N2 H2B 108.6 . . ?
C11 N3 Ni1 108.5(4) . . ?
C11 N3 H3A 110.0 . . ?
Ni1 N3 H3A 110.0 . . ?
C11 N3 H3B 110.0 . . ?
Ni1 N3 H3B 110.0 . . ?
H3A N3 H3B 108.4 . . ?
C19 N4 C21 113.0(7) . . ?
C19 N4 C18 109.2(8) . . ?
C21 N4 C18 111.0(6) . . ?
C19 N4 Ni2 105.2(5) . . ?
C21 N4 Ni2 107.2(5) . . ?
C18 N4 Ni2 111.1(4) . . ?
C20 N5 Ni2 107.4(4) . . ?
C20 N5 H5A 110.2 . . ?
Ni2 N5 H5A 110.2 . . ?
C20 N5 H5B 110.2 . . ?
Ni2 N5 H5B 110.2 . . ?
H5A N5 H5B 108.5 . . ?
C22 N6 C22 39.8(10) . . ?
C22 N6 Ni2 115.3(10) . . ?
C22 N6 Ni2 102.0(7) . . ?
C22 N6 H6A 71.6 . . ?
C22 N6 H6A 111.4 . . ?
Ni2 N6 H6A 111.4 . . ?
C22 N6 H6B 129.0 . . ?
C22 N6 H6B 111.4 . . ?
Ni2 N6 H6B 111.4 . . ?
H6A N6 H6B 109.2 . . ?
O1 C1 C2 119.3(5) . . ?
O1 C1 C6 119.5(5) . . ?
C2 C1 C6 121.0(5) . . ?
C1 C2 C3 118.8(6) . . ?
C1 C2 H2 120.6 . . ?
C3 C2 H2 120.6 . . ?
C4 C3 C2 121.3(7) . . ?
C4 C3 H3 119.4 . . ?
C2 C3 H3 119.4 . . ?
C3 C4 C5 118.9(6) . . ?
C3 C4 H4 120.6 . . ?
C5 C4 H4 120.6 . . ?
C4 C5 C6 122.1(7) . . ?
C4 C5 H5 119.0 . . ?
C6 C5 H5 119.0 . . ?
C1 C6 C5 117.8(6) . . ?
C1 C6 C7 122.1(5) . . ?
C5 C6 C7 119.8(6) . . ?
N1 C7 C6 114.5(5) . . ?
N1 C7 H7A 108.6 . . ?
C6 C7 H7A 108.6 . . ?
N1 C7 H7B 108.6 . . ?
C6 C7 H7B 108.6 . . ?
H7A C7 H7B 107.6 . . ?
C9 C8 N1 111.7(5) . . ?
C9 C8 H8A 109.3 . . ?
N1 C8 H8A 109.3 . . ?
C9 C8 H8B 109.3 . . ?
N1 C8 H8B 109.3 . . ?
H8A C8 H8B 107.9 . . ?
N2 C9 C8 108.5(6) . . ?
N2 C9 H9A 110.0 . . ?
C8 C9 H9A 110.0 . . ?
N2 C9 H9B 110.0 . . ?
C8 C9 H9B 110.0 . . ?
H9A C9 H9B 108.4 . . ?
N1 C10 C11 110.6(5) . . ?
N1 C10 H10A 109.5 . . ?
C11 C10 H10A 109.5 . . ?
N1 C10 H10B 109.5 . . ?
C11 C10 H10B 109.5 . . ?
H10A C10 H10B 108.1 . . ?
N3 C11 C10 107.8(5) . . ?
N3 C11 H11A 110.1 . . ?
C10 C11 H11A 110.1 . . ?
N3 C11 H11B 110.1 . . ?
C10 C11 H11B 110.1 . . ?
H11A C11 H11B 108.5 . . ?
O2 C12 C17 121.5(6) . . ?
O2 C12 C13 118.0(6) . . ?
C17 C12 C13 120.5(6) . . ?
C14 C13 C12 120.2(9) . . ?
C14 C13 H13 119.9 . . ?
C12 C13 H13 119.9 . . ?
C13 C14 C15 119.6(10) . . ?
C13 C14 H14 120.2 . . ?
C15 C14 H14 120.2 . . ?
C16 C15 C14 121.8(8) . . ?
C16 C15 H15 119.1 . . ?
C14 C15 H15 119.1 . . ?
C15 C16 C17 118.8(10) . . ?
C15 C16 H16 120.6 . . ?
C17 C16 H16 120.6 . . ?
C12 C17 C16 118.9(8) . . ?
C12 C17 C18 122.0(6) . . ?
C16 C17 C18 118.7(8) . . ?
C17 C18 N4 116.5(7) . . ?
C17 C18 H18A 108.2 . . ?
N4 C18 H18A 108.2 . . ?
C17 C18 H18B 108.2 . . ?
N4 C18 H18B 108.2 . . ?
H18A C18 H18B 107.3 . . ?
C20 C19 N4 115.0(8) . . ?
C20 C19 H19A 108.5 . . ?
N4 C19 H19A 108.5 . . ?
C20 C19 H19B 108.5 . . ?
N4 C19 H19B 108.5 . . ?
H19A C19 H19B 107.5 . . ?
C19 C20 N5 115.2(7) . . ?
C19 C20 H20A 108.5 . . ?
N5 C20 H20A 108.5 . . ?
C19 C20 H20B 108.5 . . ?
N5 C20 H20B 108.5 . . ?
H20A C20 H20B 107.5 . . ?
C22 C21 N4 112.6(8) . . ?
C22 C21 C22 38.1(10) . . ?
N4 C21 C22 116.7(9) . . ?
C22 C21 H21A 109.1 . . ?
N4 C21 H21A 109.1 . . ?
C22 C21 H21A 131.3 . . ?
C22 C21 H21B 109.1 . . ?
N4 C21 H21B 109.1 . . ?
C22 C21 H21B 72.4 . . ?
H21A C21 H21B 107.8 . . ?
C21 C22 N6 113.5(10) . . ?
N6 C22 C21 107.0(14) . . ?

loop_
_geom_bond_atom_site_label_1
_geom_bond_atom_site_label_2
_geom_bond_distance
_geom_bond_site_symmetry_2
_geom_bond_publ_flag
Cl1 O4 1.381(7) . ?
Cl1 O5 1.409(7) . ?
Cl1 O6 1.414(7) . ?
Cl1 O3 1.415(6) . ?
Cl2 O10 1.354(9) . ?
Cl2 O8 1.391(7) . ?
Cl2 O9 1.409(7) . ?
Cl2 O7 1.414(6) . ?
Ni1 O1 1.988(4) . ?
Ni1 O2 2.001(4) . ?
Ni1 N2 2.026(6) . ?
Ni1 N3 2.062(5) . ?
Ni1 N1 2.080(4) . ?
Ni2 O2 1.977(4) . ?
Ni2 O1 1.993(4) . ?
Ni2 N5 2.042(5) . ?
Ni2 N6 2.047(7) . ?
Ni2 N4 2.087(5) . ?
O1 C1 1.371(6) . ?
O2 C12 1.344(7) . ?
N1 C10 1.473(7) . ?
N1 C7 1.497(7) . ?
N1 C8 1.501(7) . ?
N2 C9 1.487(9) . ?
N2 H2A 0.9000 . ?
N2 H2B 0.9000 . ?
N3 C11 1.473(9) . ?
N3 H3A 0.9000 . ?
N3 H3B 0.9000 . ?
N4 C19 1.464(9) . ?
N4 C21 1.485(11) . ?
N4 C18 1.503(12) . ?
N5 C20 1.474(10) . ?
N5 H5A 0.9000 . ?
N5 H5B 0.9000 . ?
N6 C22 1.43(2) . ?
N6 C22 1.51(2) . ?
N6 H6A 0.9000 . ?
N6 H6B 0.9000 . ?
C1 C2 1.383(9) . ?
C1 C6 1.393(8) . ?
C2 C3 1.402(9) . ?
C2 H2 0.9300 . ?
C3 C4 1.369(11) . ?
C3 H3 0.9300 . ?
C4 C5 1.372(11) . ?
C4 H4 0.9300 . ?
C5 C6 1.401(8) . ?
C5 H5 0.9300 . ?
C6 C7 1.511(9) . ?
C7 H7A 0.9700 . ?
C7 H7B 0.9700 . ?
C8 C9 1.495(10) . ?
C8 H8A 0.9700 . ?
C8 H8B 0.9700 . ?
C9 H9A 0.9700 . ?
C9 H9B 0.9700 . ?
C10 C11 1.519(9) . ?
C10 H10A 0.9700 . ?
C10 H10B 0.9700 . ?
C11 H11A 0.9700 . ?
C11 H11B 0.9700 . ?
C12 C17 1.360(10) . ?
C12 C13 1.411(9) . ?
C13 C14 1.367(11) . ?
C13 H13 0.9300 . ?
C14 C15 1.37(2) . ?
C14 H14 0.9300 . ?
C15 C16 1.371(17) . ?
C15 H15 0.9300 . ?
C16 C17 1.439(11) . ?
C16 H16 0.9300 . ?
C17 C18 1.471(12) . ?
C18 H18A 0.9700 . ?
C18 H18B 0.9700 . ?
C19 C20 1.392(12) . ?
C19 H19A 0.9700 . ?
C19 H19B 0.9700 . ?
C20 H20A 0.9700 . ?
C20 H20B 0.9700 . ?
C21 C22 1.41(2) . ?
C21 C22 1.61(3) . ?
C21 H21A 0.9700 . ?
C21 H21B 0.9700 . ?
